data_4319508
loop_
_publ_author_name
'Tristram Chivers'
'Chantall Fedorchuk'
'Mark Krahn'
'Masood Parvez'
'Gabriele Schatte'

_publ_contact_author_address
; Department of Chemistry
  University of Calgary
  Calgary Alberta T2N 1N4
  Canada
;
_publ_contact_author_email chivers@ucalgary.ca
_publ_contact_author_fax '001 403 289 9488'
_publ_contact_author_name 'Dr Tristram Chivers'
_publ_contact_author_phone '001 403 220 5741'
_publ_section_title
;
 Preparation and X-ray Structures of Cu(I), Ni(II), and Pd(II) (N,S)
 Complexes of the Monoanion [(tBuN)(S)P(\m-NtBu)2P(S)(NHtBu)]- and a
 Pt(II) (S,S') Complex of the Dianion [(tBuN)(S)P(\m-NtBu)2P(S)(NtBu)]2-
;
_journal_name_full 'Inorganic Chemistry'
_journal_page_first 1936
_journal_page_last 1942
_journal_paper_doi 10.1021/ic001173s
_journal_volume 40
_journal_year 2001
_chemical_formula_moiety 'C32 H74 N8 Ni P4 S4,(C7H8)'
_chemical_formula_sum 'C39 H82 N8 Ni P4 S4'
_chemical_formula_weight 486.98
_chemical_name_systematic
;
 ?
;
_space_group_IT_number 60
_symmetry_cell_setting orthorhombic
_symmetry_space_group_name_Hall '-P 2n 2ab'
_symmetry_space_group_name_H-M 'P b c n'
_atom_sites_solution_hydrogens geom
_atom_sites_solution_primary direct
_atom_sites_solution_secondary difmap
_cell_angle_alpha 90.000
_cell_angle_beta 90.000
_cell_angle_gamma 90.000
_cell_formula_units_Z 8
_cell_length_a 14.298(5)
_cell_length_b 15.333(5)
_cell_length_c 24.378(5)
_cell_measurement_reflns_used 3785
_cell_measurement_temperature 193(2)
_cell_measurement_theta_max 26.39
_cell_measurement_theta_min 1.95
_cell_volume 5344(3)
_computing_cell_refinement 'Bruker SAINT'
_computing_data_collection 'Bruker SMART'
_computing_data_reduction 'Bruker SHELXTL'
_computing_molecular_graphics 'ORTEP-1.05 in WinGX-1.62'
_computing_publication_material WinGX-1.62
_computing_structure_refinement 'SHELXL-97 (Sheldrick, 1997)'
_computing_structure_solution SIR-97
_diffrn_ambient_temperature 193(2)
_diffrn_measured_fraction_theta_full 0.850
_diffrn_measured_fraction_theta_max 0.850
_diffrn_measurement_device_type 'CCD area detector'
_diffrn_measurement_method 'phi and omega scans'
_diffrn_radiation_monochromator graphite
_diffrn_radiation_source 'fine-focus rotating anode'
_diffrn_radiation_type MoK\a
_diffrn_radiation_wavelength 0.71069
_diffrn_reflns_av_R_equivalents 0.0532
_diffrn_reflns_av_sigmaI/netI 0.0667
_diffrn_reflns_limit_h_max 12
_diffrn_reflns_limit_h_min -17
_diffrn_reflns_limit_k_max 19
_diffrn_reflns_limit_k_min -5
_diffrn_reflns_limit_l_max 29
_diffrn_reflns_limit_l_min -23
_diffrn_reflns_number 11808
_diffrn_reflns_theta_full 26.39
_diffrn_reflns_theta_max 26.39
_diffrn_reflns_theta_min 1.95
_diffrn_standards_decay_% 'no decay'
_exptl_absorpt_coefficient_mu 0.673
_exptl_absorpt_correction_T_max 0.9280
_exptl_absorpt_correction_T_min 0.7150
_exptl_absorpt_correction_type empirical
_exptl_absorpt_process_details
; SADABS, V 2.01, Software for Area-Detector Absorption
  Corrections; Bruker AXS Inc., Madison, WI, 2000.
;
_exptl_crystal_colour purple-green
_exptl_crystal_density_diffrn 1.210
_exptl_crystal_density_method 'not measured'
_exptl_crystal_description plate
_exptl_crystal_F_000 2096
_exptl_crystal_size_max 0.60
_exptl_crystal_size_mid 0.40
_exptl_crystal_size_min 0.14
_refine_diff_density_max 0.395
_refine_diff_density_min -0.490
_refine_diff_density_rms 0.059
_refine_ls_extinction_method none
_refine_ls_goodness_of_fit_ref 0.943
_refine_ls_hydrogen_treatment mixed
_refine_ls_matrix_type full
_refine_ls_number_parameters 271
_refine_ls_number_reflns 4663
_refine_ls_number_restraints 0
_refine_ls_restrained_S_all 0.943
_refine_ls_R_factor_all 0.0657
_refine_ls_R_factor_gt 0.0371
_refine_ls_shift/su_max 0.001
_refine_ls_shift/su_mean 0.000
_refine_ls_structure_factor_coef Fsqd
_refine_ls_weighting_details 'calc w=1/[\s^2^(Fo^2^)+(0.0434P)^2^+0.0000P] where P=(Fo^2^+2Fc^2^)/3'
_refine_ls_weighting_scheme calc
_refine_ls_wR_factor_gt 0.0839
_refine_ls_wR_factor_ref 0.0933
_reflns_number_gt 3178
_reflns_number_total 4663
_reflns_threshold_expression >2sigma(I)
_cod_data_source_file ic001173s_3.cif
_cod_data_source_block 6(C7H8)
_cod_database_code 4319508

loop_
_symmetry_equiv_pos_as_xyz
'x, y, z'
'-x+1/2, -y+1/2, z+1/2'
'x+1/2, -y+1/2, -z'
'-x, y, -z+1/2'
'-x, -y, -z'
'x-1/2, y-1/2, -z-1/2'
'-x-1/2, y-1/2, z'
'x, -y, z-1/2'

loop_
_atom_site_label
_atom_site_type_symbol
_atom_site_fract_x
_atom_site_fract_y
_atom_site_fract_z
_atom_site_U_iso_or_equiv
_atom_site_adp_type
_atom_site_occupancy
_atom_site_symmetry_multiplicity
_atom_site_calc_flag
_atom_site_refinement_flags
_atom_site_disorder_assembly
_atom_site_disorder_group
Ni1 Ni 0.0000 0.28351(3) 0.7500 0.03058(16) Uani 1 2 d S . .
S1 S 0.11968(5) 0.21026(4) 0.79693(3) 0.0329(2) Uani 1 1 d . . .
S2 S 0.20172(5) 0.17581(4) 0.98122(4) 0.0357(2) Uani 1 1 d . . .
P1 P 0.04979(5) 0.26850(4) 0.85798(3) 0.02273(18) Uani 1 1 d . . .
P2 P 0.09722(5) 0.24533(4) 0.95651(3) 0.02340(18) Uani 1 1 d . . .
N1 N -0.02855(14) 0.32111(12) 0.82547(10) 0.0245(5) Uani 1 1 d . . .
N2 N 0.11412(14) 0.31994(12) 0.90599(10) 0.0232(5) Uani 1 1 d . . .
N3 N 0.01954(14) 0.20312(11) 0.91071(10) 0.0218(5) Uani 1 1 d . . .
N4 N 0.03906(14) 0.29058(12) 1.00679(10) 0.0281(6) Uani 1 1 d . . .
H4N H -0.0092 0.3213 0.9954 0.034 Uiso 1 1 calc R . .
C10 C -0.10630(17) 0.37920(15) 0.84446(13) 0.0283(7) Uani 1 1 d . . .
C11 C -0.0961(2) 0.46627(15) 0.81416(14) 0.0392(8) Uani 1 1 d . . .
H11A H -0.0386 0.4954 0.8261 0.047 Uiso 1 1 calc R . .
H11B H -0.1500 0.5035 0.8224 0.047 Uiso 1 1 calc R . .
H11C H -0.0931 0.4556 0.7746 0.047 Uiso 1 1 calc R . .
C12 C -0.19908(19) 0.33851(17) 0.82740(16) 0.0456(9) Uani 1 1 d . . .
H12A H -0.1993 0.3291 0.7876 0.055 Uiso 1 1 calc R . .
H12B H -0.2504 0.3778 0.8374 0.055 Uiso 1 1 calc R . .
H12C H -0.2072 0.2825 0.8462 0.055 Uiso 1 1 calc R . .
C13 C -0.1063(2) 0.39403(18) 0.90566(14) 0.0399(8) Uani 1 1 d . . .
H13A H -0.1128 0.3380 0.9246 0.048 Uiso 1 1 calc R . .
H13B H -0.1587 0.4321 0.9156 0.048 Uiso 1 1 calc R . .
H13C H -0.0473 0.4216 0.9166 0.048 Uiso 1 1 calc R . .
C20 C 0.18991(18) 0.38760(15) 0.89971(13) 0.0305(7) Uani 1 1 d . . .
C21 C 0.28374(19) 0.34365(18) 0.88833(16) 0.0472(10) Uani 1 1 d . . .
H21A H 0.3022 0.3088 0.9203 0.057 Uiso 1 1 calc R . .
H21B H 0.3313 0.3883 0.8812 0.057 Uiso 1 1 calc R . .
H21C H 0.2779 0.3056 0.8562 0.057 Uiso 1 1 calc R . .
C22 C 0.1947(2) 0.43938(16) 0.95299(14) 0.0417(8) Uani 1 1 d . . .
H22A H 0.1333 0.4649 0.9608 0.050 Uiso 1 1 calc R . .
H22B H 0.2411 0.4860 0.9493 0.050 Uiso 1 1 calc R . .
H22C H 0.2128 0.4005 0.9831 0.050 Uiso 1 1 calc R . .
C23 C 0.1645(2) 0.44728(17) 0.85230(14) 0.0411(8) Uani 1 1 d . . .
H23A H 0.1594 0.4129 0.8185 0.049 Uiso 1 1 calc R . .
H23B H 0.2133 0.4917 0.8478 0.049 Uiso 1 1 calc R . .
H23C H 0.1046 0.4758 0.8599 0.049 Uiso 1 1 calc R . .
C30 C -0.02635(18) 0.11464(14) 0.91011(13) 0.0274(7) Uani 1 1 d . . .
C31 C -0.0706(2) 0.09964(17) 0.96590(15) 0.0447(9) Uani 1 1 d . . .
H31A H -0.0215 0.0965 0.9939 0.054 Uiso 1 1 calc R . .
H31B H -0.1057 0.0448 0.9654 0.054 Uiso 1 1 calc R . .
H31C H -0.1131 0.1479 0.9744 0.054 Uiso 1 1 calc R . .
C32 C 0.0456(2) 0.04335(15) 0.89774(15) 0.0416(9) Uani 1 1 d . . .
H32A H 0.0758 0.0555 0.8625 0.050 Uiso 1 1 calc R . .
H32B H 0.0142 -0.0134 0.8960 0.050 Uiso 1 1 calc R . .
H32C H 0.0930 0.0423 0.9268 0.050 Uiso 1 1 calc R . .
C33 C -0.10159(19) 0.11504(16) 0.86583(15) 0.0395(8) Uani 1 1 d . . .
H33A H -0.1475 0.1608 0.8739 0.047 Uiso 1 1 calc R . .
H33B H -0.1330 0.0582 0.8650 0.047 Uiso 1 1 calc R . .
H33C H -0.0727 0.1264 0.8301 0.047 Uiso 1 1 calc R . .
C40 C 0.04953(19) 0.29139(15) 1.06783(13) 0.0293(7) Uani 1 1 d . . .
C41 C 0.0401(2) 0.20010(16) 1.09206(14) 0.0383(8) Uani 1 1 d . . .
H41A H -0.0194 0.1744 1.0804 0.046 Uiso 1 1 calc R . .
H41B H 0.0417 0.2037 1.1322 0.046 Uiso 1 1 calc R . .
H41C H 0.0919 0.1636 1.0792 0.046 Uiso 1 1 calc R . .
C42 C 0.1421(2) 0.33180(18) 1.08525(14) 0.0397(8) Uani 1 1 d . . .
H42A H 0.1938 0.2973 1.0703 0.048 Uiso 1 1 calc R . .
H42B H 0.1461 0.3324 1.1254 0.048 Uiso 1 1 calc R . .
H42C H 0.1459 0.3916 1.0713 0.048 Uiso 1 1 calc R . .
C43 C -0.0305(2) 0.34837(17) 1.08878(14) 0.0394(8) Uani 1 1 d . . .
H43A H -0.0239 0.4075 1.0740 0.047 Uiso 1 1 calc R . .
H43B H -0.0286 0.3506 1.1289 0.047 Uiso 1 1 calc R . .
H43C H -0.0903 0.3236 1.0769 0.047 Uiso 1 1 calc R . .
C1S C 0.4353(7) 0.4323(6) 0.7531(4) 0.123(4) Uani 0.50 1 d P . .
H1SA H 0.4126 0.4505 0.7170 0.147 Uiso 0.50 1 calc PR . .
H1SB H 0.4948 0.4614 0.7609 0.147 Uiso 0.50 1 calc PR . .
H1SC H 0.3893 0.4485 0.7811 0.147 Uiso 0.50 1 calc PR . .
C2S C 0.4485(5) 0.3400(4) 0.7536(2) 0.131(4) Uani 1 1 d . . .
C3S C 0.4096(4) 0.2654(5) 0.7565(2) 0.105(2) Uani 1 1 d . . .
H3S H 0.3437 0.2650 0.7616 0.126 Uiso 1 1 calc R . .
C4S C 0.4521(3) 0.1867(3) 0.7531(2) 0.0975(19) Uani 1 1 d . . .
H4S H 0.4174 0.1339 0.7548 0.117 Uiso 1 1 calc R . .

loop_
_atom_site_aniso_label
_atom_site_aniso_U_11
_atom_site_aniso_U_22
_atom_site_aniso_U_33
_atom_site_aniso_U_23
_atom_site_aniso_U_13
_atom_site_aniso_U_12
Ni1 0.0320(3) 0.0375(2) 0.0223(4) 0.000 -0.0011(2) 0.000
S1 0.0331(4) 0.0399(3) 0.0258(6) -0.0022(3) 0.0039(3) 0.0098(3)
S2 0.0307(4) 0.0413(3) 0.0351(6) 0.0034(3) -0.0045(4) 0.0109(3)
P1 0.0226(4) 0.0258(3) 0.0197(5) 0.0004(3) -0.0003(3) 0.0015(2)
P2 0.0234(4) 0.0262(3) 0.0206(5) 0.0011(3) -0.0019(3) 0.0017(3)
N1 0.0263(13) 0.0297(9) 0.0176(18) -0.0021(9) -0.0003(10) 0.0031(9)
N2 0.0206(12) 0.0288(9) 0.0200(18) 0.0012(9) -0.0012(10) -0.0024(8)
N3 0.0236(12) 0.0247(9) 0.0170(17) 0.0007(9) -0.0004(9) 0.0000(8)
N4 0.0279(14) 0.0337(10) 0.023(2) 0.0000(10) -0.0049(11) 0.0076(9)
C10 0.0256(16) 0.0328(11) 0.027(2) -0.0011(12) -0.0016(13) 0.0075(11)
C11 0.048(2) 0.0332(12) 0.037(3) 0.0028(13) -0.0037(15) 0.0113(12)
C12 0.0287(18) 0.0488(15) 0.059(3) -0.0081(16) -0.0039(16) 0.0074(13)
C13 0.0384(19) 0.0524(15) 0.029(3) -0.0036(14) 0.0012(14) 0.0200(14)
C20 0.0256(17) 0.0310(12) 0.035(2) 0.0032(12) 0.0007(13) -0.0059(10)
C21 0.0263(18) 0.0474(15) 0.068(3) 0.0061(16) 0.0064(16) -0.0053(13)
C22 0.044(2) 0.0403(14) 0.041(3) -0.0036(14) -0.0035(16) -0.0158(13)
C23 0.042(2) 0.0432(14) 0.038(3) 0.0126(14) -0.0030(16) -0.0135(13)
C30 0.0315(17) 0.0242(11) 0.027(2) -0.0008(11) -0.0014(13) -0.0035(10)
C31 0.056(2) 0.0392(14) 0.039(3) 0.0045(14) 0.0105(16) -0.0147(14)
C32 0.045(2) 0.0259(11) 0.054(3) -0.0015(14) -0.0026(16) 0.0036(12)
C33 0.044(2) 0.0337(13) 0.041(3) 0.0004(13) -0.0101(16) -0.0095(12)
C40 0.0304(17) 0.0351(12) 0.022(2) 0.0006(12) -0.0014(13) -0.0013(11)
C41 0.0429(19) 0.0442(14) 0.028(3) 0.0054(14) 0.0004(15) 0.0012(13)
C42 0.0411(19) 0.0507(15) 0.027(3) -0.0047(15) -0.0076(14) -0.0038(13)
C43 0.043(2) 0.0457(15) 0.029(3) -0.0076(14) 0.0030(15) 0.0063(13)
C1S 0.192(12) 0.122(8) 0.054(12) -0.018(6) -0.013(8) 0.061(7)
C2S 0.251(11) 0.108(3) 0.035(6) -0.017(4) -0.046(6) 0.056(4)
C3S 0.070(4) 0.207(7) 0.040(4) -0.014(4) -0.003(2) 0.034(4)
C4S 0.124(5) 0.123(4) 0.045(5) 0.003(3) -0.012(4) -0.038(3)

loop_
_atom_type_symbol
_atom_type_description
_atom_type_scat_dispersion_real
_atom_type_scat_dispersion_imag
_atom_type_scat_source
C C 0.0033 0.0016 'International Tables Vol C Tables 4.2.6.8 and 6.1.1.4'
H H 0.0000 0.0000 'International Tables Vol C Tables 4.2.6.8 and 6.1.1.4'
N N 0.0061 0.0033 'International Tables Vol C Tables 4.2.6.8 and 6.1.1.4'
P P 0.1023 0.0942 'International Tables Vol C Tables 4.2.6.8 and 6.1.1.4'
S S 0.1246 0.1234 'International Tables Vol C Tables 4.2.6.8 and 6.1.1.4'
Ni Ni 0.3393 1.1124 'International Tables Vol C Tables 4.2.6.8 and 6.1.1.4'

loop_
_geom_angle_atom_site_label_1
_geom_angle_atom_site_label_2
_geom_angle_atom_site_label_3
_geom_angle
_geom_angle_site_symmetry_1
_geom_angle_site_symmetry_3
_geom_angle_publ_flag
N1 Ni1 N1 145.98(11) . 4_556 ?
N1 Ni1 S1 116.39(6) . 4_556 ?
N1 Ni1 S1 80.55(6) 4_556 4_556 ?
N1 Ni1 S1 80.55(6) . . ?
N1 Ni1 S1 116.39(6) 4_556 . ?
S1 Ni1 S1 122.76(4) 4_556 . ?
N1 Ni1 P1 150.31(6) . 4_556 ?
N1 Ni1 P1 34.97(6) 4_556 4_556 ?
S1 Ni1 P1 45.62(2) 4_556 4_556 ?
S1 Ni1 P1 128.23(3) . 4_556 ?
N1 Ni1 P1 34.97(6) . . ?
N1 Ni1 P1 150.31(6) 4_556 . ?
S1 Ni1 P1 128.23(3) 4_556 . ?
S1 Ni1 P1 45.62(2) . . ?
P1 Ni1 P1 170.35(3) 4_556 . ?
P1 S1 Ni1 77.57(3) . . ?
N1 P1 N2 119.53(10) . . ?
N1 P1 N3 120.02(11) . . ?
N2 P1 N3 83.61(11) . . ?
N1 P1 S1 101.96(10) . . ?
N2 P1 S1 116.91(8) . . ?
N3 P1 S1 115.43(8) . . ?
N1 P1 P2 137.31(9) . . ?
N2 P1 P2 42.02(7) . . ?
N3 P1 P2 42.18(7) . . ?
S1 P1 P2 120.73(4) . . ?
N1 P1 Ni1 45.20(9) . . ?
N2 P1 Ni1 140.44(8) . . ?
N3 P1 Ni1 135.76(8) . . ?
S1 P1 Ni1 56.80(3) . . ?
P2 P1 Ni1 176.67(3) . . ?
N4 P2 N2 109.28(11) . . ?
N4 P2 N3 108.72(11) . . ?
N2 P2 N3 82.73(11) . . ?
N4 P2 S2 113.18(9) . . ?
N2 P2 S2 119.20(8) . . ?
N3 P2 S2 119.95(7) . . ?
N4 P2 P1 121.17(9) . . ?
N2 P2 P1 41.62(7) . . ?
N3 P2 P1 41.70(7) . . ?
S2 P2 P1 125.65(5) . . ?
C10 N1 P1 132.1(2) . . ?
C10 N1 Ni1 128.04(18) . . ?
P1 N1 Ni1 99.83(11) . . ?
C20 N2 P1 130.08(19) . . ?
C20 N2 P2 129.75(18) . . ?
P1 N2 P2 96.36(10) . . ?
C30 N3 P1 129.74(19) . . ?
C30 N3 P2 129.24(18) . . ?
P1 N3 P2 96.12(10) . . ?
C40 N4 P2 134.29(17) . . ?
N1 C10 C13 113.3(2) . . ?
N1 C10 C12 108.6(2) . . ?
C13 C10 C12 109.4(2) . . ?
N1 C10 C11 107.3(2) . . ?
C13 C10 C11 110.2(2) . . ?
C12 C10 C11 108.0(2) . . ?
N2 C20 C23 108.7(2) . . ?
N2 C20 C22 107.7(2) . . ?
C23 C20 C22 110.2(2) . . ?
N2 C20 C21 110.26(19) . . ?
C23 C20 C21 109.7(3) . . ?
C22 C20 C21 110.2(2) . . ?
N3 C30 C31 108.0(2) . . ?
N3 C30 C33 108.1(2) . . ?
C31 C30 C33 110.0(3) . . ?
N3 C30 C32 110.6(2) . . ?
C31 C30 C32 110.4(2) . . ?
C33 C30 C32 109.7(2) . . ?
N4 C40 C42 111.6(2) . . ?
N4 C40 C41 111.6(2) . . ?
C42 C40 C41 110.0(2) . . ?
N4 C40 C43 105.2(2) . . ?
C42 C40 C43 109.0(2) . . ?
C41 C40 C43 109.2(2) . . ?
C3S C2S C1S 146.3(8) . . ?
C3S C2S C2S 116.1(4) . 4_656 ?
C1S C2S C2S 97.5(5) . 4_656 ?
C2S C3S C4S 126.9(6) . . ?
C3S C4S C4S 116.9(3) . 4_656 ?

loop_
_geom_bond_atom_site_label_1
_geom_bond_atom_site_label_2
_geom_bond_distance
_geom_bond_site_symmetry_2
_geom_bond_publ_flag
Ni1 N1 1.971(2) . ?
Ni1 N1 1.971(2) 4_556 ?
Ni1 S1 2.3449(9) 4_556 ?
Ni1 S1 2.3449(9) . ?
Ni1 P1 2.7366(10) 4_556 ?
Ni1 P1 2.7366(9) . ?
S1 P1 2.0028(11) . ?
S2 P2 1.9318(10) . ?
P1 N1 1.592(2) . ?
P1 N2 1.685(2) . ?
P1 N3 1.687(2) . ?
P1 P2 2.5211(12) . ?
P2 N4 1.636(2) . ?
P2 N2 1.698(2) . ?
P2 N3 1.703(2) . ?
N1 C10 1.498(3) . ?
N2 C20 1.508(3) . ?
N3 C30 1.507(3) . ?
N4 C40 1.496(4) . ?
C10 C13 1.509(4) . ?
C10 C12 1.524(4) . ?
C10 C11 1.533(4) . ?
C20 C23 1.518(4) . ?
C20 C22 1.524(4) . ?
C20 C21 1.527(4) . ?
C30 C31 1.517(4) . ?
C30 C33 1.524(4) . ?
C30 C32 1.531(3) . ?
C40 C42 1.521(4) . ?
C40 C41 1.525(4) . ?
C40 C43 1.527(4) . ?
C1S C2S 1.428(9) . ?
C2S C3S 1.274(7) . ?
C2S C2S 1.482(13) 4_656 ?
C3S C4S 1.354(7) . ?
C4S C4S 1.379(9) 4_656 ?

loop_
_geom_torsion_atom_site_label_1
_geom_torsion_atom_site_label_2
_geom_torsion_atom_site_label_3
_geom_torsion_atom_site_label_4
_geom_torsion
_geom_torsion_site_symmetry_1
_geom_torsion_site_symmetry_2
_geom_torsion_site_symmetry_3
_geom_torsion_site_symmetry_4
_geom_torsion_publ_flag
N1 Ni1 S1 P1 1.81(6) . . . . ?
N1 Ni1 S1 P1 150.61(7) 4_556 . . . ?
S1 Ni1 S1 P1 -113.57(3) 4_556 . . . ?
P1 Ni1 S1 P1 -170.08(3) 4_556 . . . ?
Ni1 S1 P1 N1 -2.26(8) . . . . ?
Ni1 S1 P1 N2 -134.52(9) . . . . ?
Ni1 S1 P1 N3 129.57(9) . . . . ?
Ni1 S1 P1 P2 177.35(4) . . . . ?
N1 Ni1 P1 N1 114.3(2) 4_556 . . . ?
S1 Ni1 P1 N1 -81.99(11) 4_556 . . . ?
S1 Ni1 P1 N1 176.88(11) . . . . ?
N1 Ni1 P1 N2 -83.60(15) . . . . ?
N1 Ni1 P1 N2 30.73(18) 4_556 . . . ?
S1 Ni1 P1 N2 -165.59(11) 4_556 . . . ?
S1 Ni1 P1 N2 93.28(12) . . . . ?
N1 Ni1 P1 N3 89.47(15) . . . . ?
N1 Ni1 P1 N3 -156.20(15) 4_556 . . . ?
S1 Ni1 P1 N3 7.48(11) 4_556 . . . ?
S1 Ni1 P1 N3 -93.64(11) . . . . ?
N1 Ni1 P1 S1 -176.88(11) . . . . ?
N1 Ni1 P1 S1 -62.56(12) 4_556 . . . ?
S1 Ni1 P1 S1 101.12(6) 4_556 . . . ?
N1 P1 P2 N4 1.00(15) . . . . ?
N2 P1 P2 N4 84.27(13) . . . . ?
N3 P1 P2 N4 -83.40(14) . . . . ?
S1 P1 P2 N4 -178.44(9) . . . . ?
N1 P1 P2 N2 -83.27(15) . . . . ?
N3 P1 P2 N2 -167.67(14) . . . . ?
S1 P1 P2 N2 97.29(11) . . . . ?
N1 P1 P2 N3 84.40(15) . . . . ?
N2 P1 P2 N3 167.67(14) . . . . ?
S1 P1 P2 N3 -95.04(11) . . . . ?
N1 P1 P2 S2 -178.80(11) . . . . ?
N2 P1 P2 S2 -95.53(11) . . . . ?
N3 P1 P2 S2 96.80(11) . . . . ?
S1 P1 P2 S2 1.76(7) . . . . ?
N2 P1 N1 C10 -49.7(3) . . . . ?
N3 P1 N1 C10 50.7(2) . . . . ?
S1 P1 N1 C10 179.7(2) . . . . ?
P2 P1 N1 C10 0.1(3) . . . . ?
Ni1 P1 N1 C10 177.0(3) . . . . ?
N2 P1 N1 Ni1 133.33(11) . . . . ?
N3 P1 N1 Ni1 -126.33(11) . . . . ?
S1 P1 N1 Ni1 2.67(9) . . . . ?
P2 P1 N1 Ni1 -176.85(5) . . . . ?
N1 Ni1 N1 C10 56.62(18) 4_556 . . . ?
S1 Ni1 N1 C10 -57.4(2) 4_556 . . . ?
S1 Ni1 N1 C10 -179.42(19) . . . . ?
P1 Ni1 N1 C10 -12.3(3) 4_556 . . . ?
P1 Ni1 N1 C10 -177.2(3) . . . . ?
N1 Ni1 N1 P1 -126.22(10) 4_556 . . . ?
S1 Ni1 N1 P1 119.73(8) 4_556 . . . ?
S1 Ni1 N1 P1 -2.26(8) . . . . ?
P1 Ni1 N1 P1 164.81(6) 4_556 . . . ?
N1 P1 N2 C20 -71.5(2) . . . . ?
N3 P1 N2 C20 167.5(2) . . . . ?
S1 P1 N2 C20 52.1(2) . . . . ?
P2 P1 N2 C20 159.2(2) . . . . ?
Ni1 P1 N2 C20 -17.4(3) . . . . ?
N1 P1 N2 P2 129.30(12) . . . . ?
N3 P1 N2 P2 8.30(10) . . . . ?
S1 P1 N2 P2 -107.02(9) . . . . ?
Ni1 P1 N2 P2 -176.56(5) . . . . ?
N4 P2 N2 C20 85.1(2) . . . . ?
N3 P2 N2 C20 -167.5(2) . . . . ?
S2 P2 N2 C20 -47.2(2) . . . . ?
P1 P2 N2 C20 -159.3(3) . . . . ?
N4 P2 N2 P1 -115.58(11) . . . . ?
N3 P2 N2 P1 -8.23(10) . . . . ?
S2 P2 N2 P1 112.11(9) . . . . ?
N1 P1 N3 C30 74.8(2) . . . . ?
N2 P1 N3 C30 -164.7(2) . . . . ?
S1 P1 N3 C30 -47.9(2) . . . . ?
P2 P1 N3 C30 -156.4(3) . . . . ?
Ni1 P1 N3 C30 19.8(3) . . . . ?
N1 P1 N3 P2 -128.80(11) . . . . ?
N2 P1 N3 P2 -8.27(10) . . . . ?
S1 P1 N3 P2 108.54(9) . . . . ?
Ni1 P1 N3 P2 176.16(5) . . . . ?
N4 P2 N3 C30 -87.2(2) . . . . ?
N2 P2 N3 C30 164.8(2) . . . . ?
S2 P2 N3 C30 45.2(2) . . . . ?
P1 P2 N3 C30 156.6(3) . . . . ?
N4 P2 N3 P1 116.17(11) . . . . ?
N2 P2 N3 P1 8.22(10) . . . . ?
S2 P2 N3 P1 -111.38(8) . . . . ?
N2 P2 N4 C40 -134.2(2) . . . . ?
N3 P2 N4 C40 137.1(2) . . . . ?
S2 P2 N4 C40 1.2(2) . . . . ?
P1 P2 N4 C40 -178.64(19) . . . . ?
P1 N1 C10 C13 3.9(3) . . . . ?
Ni1 N1 C10 C13 -179.84(17) . . . . ?
P1 N1 C10 C12 -117.8(3) . . . . ?
Ni1 N1 C10 C12 58.5(3) . . . . ?
P1 N1 C10 C11 125.8(2) . . . . ?
Ni1 N1 C10 C11 -58.0(3) . . . . ?
P1 N2 C20 C23 36.4(3) . . . . ?
P2 N2 C20 C23 -171.0(2) . . . . ?
P1 N2 C20 C22 155.81(19) . . . . ?
P2 N2 C20 C22 -51.6(3) . . . . ?
P1 N2 C20 C21 -83.9(3) . . . . ?
P2 N2 C20 C21 68.7(3) . . . . ?
P1 N3 C30 C31 -158.9(2) . . . . ?
P2 N3 C30 C31 52.0(3) . . . . ?
P1 N3 C30 C33 -40.0(3) . . . . ?
P2 N3 C30 C33 170.9(2) . . . . ?
P1 N3 C30 C32 80.1(3) . . . . ?
P2 N3 C30 C32 -68.9(3) . . . . ?
P2 N4 C40 C42 61.5(3) . . . . ?
P2 N4 C40 C41 -62.1(3) . . . . ?
P2 N4 C40 C43 179.57(19) . . . . ?
C1S C2S C3S C4S 177.0(10) . . . . ?
C2S C2S C3S C4S -0.7(11) 4_656 . . . ?
C2S C3S C4S C4S 1.4(10) . . . 4_656 ?
